data_2102472
loop_
_publ_author_name
'Marsh, Richard E.'

_publ_section_title
;
 Space group <i>Cc</i>: an update
;
_journal_issue 2
_journal_name_full 'Acta Crystallographica Section B'
_journal_page_first 252
_journal_page_last 253
_journal_paper_doi 10.1107/S0108768104003878
_journal_volume 60
_journal_year 2004
_chemical_formula_moiety 'C12 H19 N2 O6 S I Si'
_chemical_formula_sum 'C12 H19 I N2 O6 S Si'
_space_group_crystal_system monoclinic
_space_group_IT_number 4
_symmetry_space_group_name_H-M 'P 1 21 1'
_audit_creation_method CRYM
_cell_angle_alpha 90
_cell_angle_beta 106.51
_cell_angle_gamma 90
_cell_formula_units_Z 2
_cell_length_a 9.2758
_cell_length_b 10.7360
_cell_length_c 9.8530
_cell_volume 940.756
_cod_data_source_file bk0142.cif
_cod_data_source_block EBAQIH
_cod_depositor_comments
;
 Adding the _cell_formula_units_Z data item.

 Antanas Vaitkus,
 2017-08-05

 Changing the _chemical_formula_moiety data item value from
 'C12 H19 N2 O6 S ISi2' to 'C12 H19 N2 O6 S I Si' and updating the
 _chemical_formula_sum data item value accordingly after consulting
 the publication of the authors that originally solved the structure
 (Liu, J.-H., Yang, Q.-C., Mak, T. C. W. & Wong, H. N. C. (2000).
 Journal of Organic Chemistry, 65, 3587-3595, doi: 10.1021/jo9915224 ).

 Antanas Vaitkus,
 2017-08-04

  Added moiety chemical formula from Marsh (2004) paper.
  The summary chemical formula is calculated from moiety formula using
  AdHocParser
  (svn://www.crystallography.net/cod-tools/trunk/Formulae/AdHocParser.yp,
  revision 1441.)

  Andrius Merkys
  2013-11-11
;
_cod_original_sg_symbol_H-M P21
_cod_database_code 2102472

loop_
_atom_site_label
_atom_site_type_symbol
_atom_site_fract_x
_atom_site_fract_y
_atom_site_fract_z
I1 I -0.02200 1.20020 -0.11060
S1 S -0.46290 0.83625 -0.07935
Si1 Si 0.00115 1.12805 0.28845
N2 N -0.31855 0.93755 -0.01855
N3 N -0.61505 0.91415 -0.11980
O4 O -0.45770 0.75730 0.03765
O2 O -0.43865 0.78820 -0.20570
O5 O -0.39200 0.95195 0.27655
O7 O -0.19555 0.82340 0.31405
O9 O -0.51835 0.80240 0.34205
O12 O -0.39430 0.94035 0.50335
C2 C -0.15025 1.07995 -0.02250
C4 C -0.13500 1.05850 0.12340
C6 C -0.24115 0.96945 0.12140
C8 C -0.25730 1.00900 -0.10445
C9 C 0.02540 1.29680 0.26930
C12 C -0.06170 1.10205 0.44555
C14 C 0.18175 1.05280 0.31815
C16 C -0.27340 0.90335 0.24345
C18 C -0.43335 0.89595 0.38930
C19 C -0.57630 0.74095 0.44580
C21 C -0.67700 0.95315 -0.00645
C24 C -0.64270 0.99710 -0.24160
H2 H -0.28605 1.00780 -0.20290
H3 H -0.07010 1.33765 0.25265
H4 H 0.06515 1.31180 0.19080
H5 H 0.09375 1.32890 0.35435
H12 H -0.15725 1.14170 0.43345
H13 H 0.01050 1.13650 0.52670
H14 H -0.07150 1.01425 0.45905
H18 H 0.21755 1.06405 0.23660
H19 H 0.17160 0.96545 0.33410
H20 H 0.25205 1.08900 0.39945
H21 H -0.63945 0.67275 0.40205
H22 H -0.63385 0.79915 0.48305
H23 H -0.49415 0.71010 0.52130
H27 H -0.65380 0.89190 0.06750
H28 H -0.78410 0.96165 -0.04280
H29 H -0.63390 1.03170 0.03070
H36 H -0.59765 0.96290 -0.30985
H37 H -0.59960 1.07730 -0.21145
H38 H -0.74905 1.00580 -0.28365
